data_7001128
loop_
_publ_author_name
'Stamatatos, Theocharis C.'
'Perlepes, Spyros P.'
'Raptopoulou, Catherine P.'
'Terzis, Aris'
'Patrickios, Costas S.'
'Tasiopoulos, Anastasios J.'
'Boudalis, Athanassios K.'

_publ_section_title
;
 Alcoholysis/hydrolysis of 1,1&#x2032;-carbonyldiimidazole as a means
 of preparing unprecedented, imidazole-containing one-dimensional
 coordination polymers of copper(II)
;
_journal_issue 17
_journal_name_full 'Dalton Transactions'
_journal_page_first 3354
_journal_page_last 3362
_journal_paper_doi 10.1039/b900716d
_journal_year 2009
_chemical_formula_sum 'C10 H16 Cu N4 O3'
_chemical_formula_weight 303.81
_chemical_name_systematic
;
?
;
_space_group_IT_number 14
_symmetry_cell_setting monoclinic
_symmetry_space_group_name_Hall '-P 2yn'
_symmetry_space_group_name_H-M 'P 1 21/n 1'
_atom_sites_solution_hydrogens geom
_atom_sites_solution_primary direct
_atom_sites_solution_secondary difmap
_audit_creation_method SHELXL-97
_cell_angle_alpha 90.00
_cell_angle_beta 108.269(16)
_cell_angle_gamma 90.00
_cell_formula_units_Z 4
_cell_length_a 11.686(5)
_cell_length_b 14.239(5)
_cell_length_c 8.467(3)
_cell_measurement_reflns_used 25
_cell_measurement_temperature 298
_cell_measurement_theta_max 27
_cell_measurement_theta_min 11
_cell_volume 1337.9(9)
_computing_structure_refinement 'SHELXL-97 (Sheldrick, 1997)'
_computing_structure_solution 'SHELXS-97 (Sheldrick, 1997)'
_diffrn_ambient_temperature 298
_diffrn_measured_fraction_theta_full 0.984
_diffrn_measured_fraction_theta_max 0.985
_diffrn_measurement_device_type 'P21 Nicolet upgarded by Crystal Logic'
_diffrn_measurement_method '\q/2\q scans'
_diffrn_radiation_monochromator graphite
_diffrn_radiation_source 'fine-focus sealed tube'
_diffrn_radiation_type CuK\a
_diffrn_radiation_wavelength 1.54180
_diffrn_reflns_av_R_equivalents 0.0315
_diffrn_reflns_av_sigmaI/netI 0.0410
_diffrn_reflns_limit_h_max 12
_diffrn_reflns_limit_h_min -13
_diffrn_reflns_limit_k_max 0
_diffrn_reflns_limit_k_min -16
_diffrn_reflns_limit_l_max 9
_diffrn_reflns_limit_l_min 0
_diffrn_reflns_number 2162
_diffrn_reflns_theta_full 61.07
_diffrn_reflns_theta_max 61.07
_diffrn_reflns_theta_min 6.49
_diffrn_standards_decay_% -0.2
_diffrn_standards_interval_count 97
_diffrn_standards_number 3
_exptl_absorpt_coefficient_mu 2.387
_exptl_absorpt_correction_type none
_exptl_crystal_colour blue
_exptl_crystal_density_diffrn 1.508
_exptl_crystal_density_method 'not measured'
_exptl_crystal_description parall
_exptl_crystal_F_000 628
_exptl_crystal_size_max 0.40
_exptl_crystal_size_mid 0.20
_exptl_crystal_size_min 0.14
_refine_diff_density_max 0.672
_refine_diff_density_min -0.637
_refine_diff_density_rms 0.084
_refine_ls_extinction_method none
_refine_ls_goodness_of_fit_ref 1.069
_refine_ls_hydrogen_treatment constr
_refine_ls_matrix_type full
_refine_ls_number_parameters 165
_refine_ls_number_reflns 2016
_refine_ls_number_restraints 0
_refine_ls_restrained_S_all 1.069
_refine_ls_R_factor_all 0.0517
_refine_ls_R_factor_gt 0.0479
_refine_ls_shift/su_max 0.003
_refine_ls_shift/su_mean 0.000
_refine_ls_structure_factor_coef Fsqd
_refine_ls_weighting_details 'calc w=1/[\s^2^(Fo^2^)+(0.0878P)^2^+1.3806P] where P=(Fo^2^+2Fc^2^)/3'
_refine_ls_weighting_scheme calc
_refine_ls_wR_factor_gt 0.1364
_refine_ls_wR_factor_ref 0.1426
_reflns_number_gt 1822
_reflns_number_total 2016
_reflns_threshold_expression >2sigma(I)
_cod_data_source_file b900716d.txt
_cod_data_source_block pepm43
_cod_original_cell_volume 1338.0(9)
_cod_original_sg_symbol_H-M P21/n
_cod_database_code 7001128

loop_
_symmetry_equiv_pos_as_xyz
'x, y, z'
'-x+1/2, y+1/2, -z+1/2'
'-x, -y, -z'
'x-1/2, -y-1/2, z-1/2'

loop_
_atom_site_label
_atom_site_type_symbol
_atom_site_fract_x
_atom_site_fract_y
_atom_site_fract_z
_atom_site_U_iso_or_equiv
_atom_site_adp_type
_atom_site_occupancy
_atom_site_symmetry_multiplicity
_atom_site_calc_flag
_atom_site_refinement_flags
_atom_site_disorder_assembly
_atom_site_disorder_group
Cu Cu 0.21591(4) 0.75349(3) 0.19984(5) 0.0284(3) Uani 1 1 d . . .
O1 O 0.16071(19) 0.69653(15) 0.3848(3) 0.0361(5) Uani 1 1 d . . .
O3 O 0.1345(2) 0.90740(16) 0.1957(3) 0.0451(6) Uani 1 1 d . . .
N1 N 0.3725(2) 0.79056(19) 0.3633(3) 0.0310(6) Uani 1 1 d . . .
N3 N 0.2861(3) 0.7748(2) 0.0117(3) 0.0377(6) Uani 1 1 d . . .
N2 N 0.5591(2) 0.7862(2) 0.5414(3) 0.0330(6) Uani 1 1 d . . .
N4 N 0.4177(3) 0.7871(3) -0.1236(4) 0.0533(8) Uani 1 1 d . . .
HN4 H 0.4859 0.7883 -0.1425 0.069 Uiso 1 1 calc R . .
O2 O 0.2604(2) 0.57522(18) 0.3342(3) 0.0519(7) Uani 1 1 d . . .
C1 C 0.4600(3) 0.7378(2) 0.4635(4) 0.0306(8) Uani 1 1 d . . .
H1 H 0.4523 0.6736 0.4774 0.040 Uiso 1 1 calc R . .
C2 C 0.5340(3) 0.8766(2) 0.4855(5) 0.0468(9) Uani 1 1 d . . .
H2 H 0.5862 0.9275 0.5163 0.061 Uiso 1 1 calc R . .
C3 C 0.4200(3) 0.8794(2) 0.3775(5) 0.0454(9) Uani 1 1 d . . .
H3 H 0.3808 0.9326 0.3225 0.059 Uiso 1 1 calc R . .
C4 C 0.4014(3) 0.7758(3) 0.0243(5) 0.0499(9) Uani 1 1 d . . .
H4 H 0.4637 0.7694 0.1239 0.065 Uiso 1 1 calc R . .
C5 C 0.3074(4) 0.7964(4) -0.2392(5) 0.0658(12) Uani 1 1 d . . .
H5 H 0.2908 0.8058 -0.3529 0.086 Uiso 1 1 calc R . .
C6 C 0.2267(4) 0.7891(4) -0.1549(5) 0.0613(11) Uani 1 1 d . . .
H6 H 0.1435 0.7932 -0.2024 0.080 Uiso 1 1 calc R . .
C7 C 0.1986(3) 0.6124(2) 0.4110(4) 0.0405(8) Uani 1 1 d . . .
C8 C 0.1642(5) 0.5583(4) 0.5426(7) 0.0825(16) Uani 1 1 d . . .
H8A H 0.1819 0.5954 0.6421 0.107 Uiso 1 1 calc R . .
H8B H 0.2093 0.5008 0.5663 0.107 Uiso 1 1 calc R . .
H8C H 0.0796 0.5443 0.5033 0.107 Uiso 1 1 calc R . .
C9 C 0.0832(5) 0.9358(3) 0.3193(7) 0.0787(15) Uani 1 1 d . . .
H9A H 0.0469 0.8816 0.3539 0.102 Uiso 1 1 calc R . .
H9B H 0.1471 0.9583 0.4154 0.102 Uiso 1 1 calc R . .
C10 C -0.0046(7) 1.0067(6) 0.2670(10) 0.144(4) Uani 1 1 d . . .
H10A H -0.0833 0.9787 0.2310 0.188 Uiso 1 1 calc R . .
H10B H 0.0084 1.0410 0.1765 0.188 Uiso 1 1 calc R . .
H10C H 0.0011 1.0487 0.3579 0.188 Uiso 1 1 calc R . .
H3O H 0.1723 0.9594 0.1755 0.050 Uiso 1 1 d . . .

loop_
_atom_site_aniso_label
_atom_site_aniso_U_11
_atom_site_aniso_U_22
_atom_site_aniso_U_33
_atom_site_aniso_U_23
_atom_site_aniso_U_13
_atom_site_aniso_U_12
Cu 0.0221(4) 0.0305(4) 0.0333(4) 0.00034(15) 0.0096(2) -0.00088(15)
O1 0.0328(12) 0.0358(13) 0.0431(12) 0.0033(9) 0.0167(9) -0.0010(10)
O3 0.0439(13) 0.0322(12) 0.0647(15) -0.0033(11) 0.0246(12) -0.0006(10)
N1 0.0290(13) 0.0292(14) 0.0357(14) 0.0004(11) 0.0113(11) 0.0019(11)
N3 0.0284(14) 0.0474(15) 0.0395(15) -0.0043(13) 0.0140(12) -0.0030(13)
N2 0.0278(13) 0.0304(15) 0.0397(15) -0.0042(11) 0.0090(11) -0.0013(12)
N4 0.0457(19) 0.064(2) 0.065(2) -0.0062(17) 0.0388(17) -0.0026(17)
O2 0.0468(14) 0.0392(14) 0.0739(18) -0.0037(12) 0.0249(13) 0.0015(11)
C1 0.029(2) 0.0313(17) 0.0349(19) 0.0007(12) 0.0154(15) -0.0008(12)
C2 0.0369(19) 0.0287(18) 0.064(2) -0.0041(16) -0.0003(16) -0.0050(14)
C3 0.0399(19) 0.0299(18) 0.057(2) 0.0054(15) 0.0011(16) 0.0045(15)
C4 0.035(2) 0.065(2) 0.054(2) 0.003(2) 0.0197(17) 0.0014(18)
C5 0.061(3) 0.101(4) 0.043(2) -0.011(2) 0.027(2) -0.009(3)
C6 0.041(2) 0.104(4) 0.040(2) -0.004(2) 0.0157(17) -0.006(2)
C7 0.0334(17) 0.0374(19) 0.0509(19) 0.0039(15) 0.0136(15) -0.0063(14)
C8 0.093(4) 0.063(3) 0.112(4) 0.037(3) 0.062(3) 0.008(3)
C9 0.100(4) 0.059(3) 0.105(4) 0.003(3) 0.071(3) 0.016(3)
C10 0.158(7) 0.165(8) 0.146(6) 0.037(6) 0.098(6) 0.083(7)

loop_
_atom_type_symbol
_atom_type_description
_atom_type_scat_dispersion_real
_atom_type_scat_dispersion_imag
_atom_type_scat_source
C C 0.0181 0.0091 'International Tables Vol C Tables 4.2.6.8 and 6.1.1.4'
H H 0.0000 0.0000 'International Tables Vol C Tables 4.2.6.8 and 6.1.1.4'
N N 0.0311 0.0180 'International Tables Vol C Tables 4.2.6.8 and 6.1.1.4'
O O 0.0492 0.0322 'International Tables Vol C Tables 4.2.6.8 and 6.1.1.4'
Cu Cu -1.9646 0.5888 'International Tables Vol C Tables 4.2.6.8 and 6.1.1.4'

loop_
_geom_angle_atom_site_label_1
_geom_angle_atom_site_label_2
_geom_angle_atom_site_label_3
_geom_angle
_geom_angle_site_symmetry_1
_geom_angle_site_symmetry_3
_geom_angle_publ_flag
N2 Cu N1 178.37(10) 4_575 . ?
N2 Cu N3 91.52(11) 4_575 . ?
N1 Cu N3 89.81(11) . . ?
N2 Cu O1 87.63(10) 4_575 . ?
N1 Cu O1 90.84(10) . . ?
N3 Cu O1 164.75(11) . . ?
N2 Cu O3 88.39(10) 4_575 . ?
N1 Cu O3 92.42(10) . . ?
N3 Cu O3 96.23(11) . . ?
O1 Cu O3 98.97(9) . . ?
C7 O1 Cu 109.4(2) . . ?
C9 O3 Cu 120.7(2) . . ?
C9 O3 H3O 104.5 . . ?
Cu O3 H3O 122.5 . . ?
C1 N1 C3 104.8(3) . . ?
C1 N1 Cu 130.3(2) . . ?
C3 N1 Cu 124.3(2) . . ?
C4 N3 C6 104.8(3) . . ?
C4 N3 Cu 126.3(3) . . ?
C6 N3 Cu 128.9(2) . . ?
C1 N2 C2 104.8(3) . . ?
C1 N2 Cu 131.6(2) . 4_676 ?
C2 N2 Cu 123.5(2) . 4_676 ?
C4 N4 C5 107.8(3) . . ?
C4 N4 HN4 126.1 . . ?
C5 N4 HN4 126.1 . . ?
N2 C1 N1 113.5(3) . . ?
N2 C1 H1 123.3 . . ?
N1 C1 H1 123.3 . . ?
C3 C2 N2 108.5(3) . . ?
C3 C2 H2 125.7 . . ?
N2 C2 H2 125.7 . . ?
C2 C3 N1 108.4(3) . . ?
C2 C3 H3 125.8 . . ?
N1 C3 H3 125.8 . . ?
N3 C4 N4 111.6(4) . . ?
N3 C4 H4 124.2 . . ?
N4 C4 H4 124.2 . . ?
C6 C5 N4 105.9(4) . . ?
C6 C5 H5 127.0 . . ?
N4 C5 H5 127.0 . . ?
C5 C6 N3 109.9(4) . . ?
C5 C6 H6 125.1 . . ?
N3 C6 H6 125.1 . . ?
O2 C7 O1 122.8(3) . . ?
O2 C7 C8 120.4(4) . . ?
O1 C7 C8 116.8(3) . . ?
C7 C8 H8A 109.5 . . ?
C7 C8 H8B 109.5 . . ?
H8A C8 H8B 109.5 . . ?
C7 C8 H8C 109.5 . . ?
H8A C8 H8C 109.5 . . ?
H8B C8 H8C 109.5 . . ?
C10 C9 O3 114.1(5) . . ?
C10 C9 H9A 108.7 . . ?
O3 C9 H9A 108.7 . . ?
C10 C9 H9B 108.7 . . ?
O3 C9 H9B 108.7 . . ?
H9A C9 H9B 107.6 . . ?
C9 C10 H10A 109.5 . . ?
C9 C10 H10B 109.5 . . ?
H10A C10 H10B 109.5 . . ?
C9 C10 H10C 109.5 . . ?
H10A C10 H10C 109.5 . . ?
H10B C10 H10C 109.5 . . ?

loop_
_geom_bond_atom_site_label_1
_geom_bond_atom_site_label_2
_geom_bond_distance
_geom_bond_site_symmetry_2
_geom_bond_publ_flag
Cu N2 1.984(3) 4_575 ?
Cu N1 1.989(3) . ?
Cu N3 2.030(3) . ?
Cu O1 2.039(2) . ?
Cu O3 2.385(2) . ?
O1 C7 1.273(4) . ?
O3 C9 1.418(5) . ?
O3 H3O 0.9056 . ?
N1 C1 1.335(4) . ?
N1 C3 1.372(5) . ?
N3 C4 1.319(5) . ?
N3 C6 1.378(5) . ?
N2 C1 1.331(4) . ?
N2 C2 1.372(5) . ?
N2 Cu 1.984(3) 4_676 ?
N4 C4 1.334(5) . ?
N4 C5 1.359(6) . ?
N4 HN4 0.8600 . ?
O2 C7 1.232(4) . ?
C1 H1 0.9300 . ?
C2 C3 1.360(5) . ?
C2 H2 0.9300 . ?
C3 H3 0.9300 . ?
C4 H4 0.9300 . ?
C5 C6 1.353(6) . ?
C5 H5 0.9300 . ?
C6 H6 0.9300 . ?
C7 C8 1.509(5) . ?
C8 H8A 0.9600 . ?
C8 H8B 0.9600 . ?
C8 H8C 0.9600 . ?
C9 C10 1.408(8) . ?
C9 H9A 0.9700 . ?
C9 H9B 0.9700 . ?
C10 H10A 0.9600 . ?
C10 H10B 0.9600 . ?
C10 H10C 0.9600 . ?
